data_7030827
loop_
_publ_author_name
'M\'arquez-Segovia, Isabel'
'Lara-S\'anchez, Agust\'in'
'Otero, Antonio'
'Fern\'andez-Baeza, Juan'
'Castro-Osma, Jos\'e Antonio'
'S\'anchez-Barba, Luis F'
'Rodr\'iguez, Ana M'

_publ_section_title
;
 Synthesis and structural characterization of amido scorpionate rare earth
 metals complexes.
;
_journal_issue 25
_journal_name_full 'Dalton transactions (Cambridge, England : 2003)'
_journal_page_first 9586
_journal_page_last 9595
_journal_paper_doi 10.1039/c4dt00770k
_journal_volume 43
_journal_year 2014
_chemical_formula_moiety 'C27 H49 N6 Si3 Y, 0.5(C7 H8)'
_chemical_formula_sum 'C30.5 H53 N6 Si3 Y'
_chemical_formula_weight 676.97
_chemical_name_systematic
;
 ?
;
_space_group_crystal_system monoclinic
_space_group_IT_number 15
_space_group_name_Hall '-C 2yc'
_space_group_name_H-M_alt 'C 1 2/c 1'
_symmetry_space_group_name_Hall '-C 2yc'
_symmetry_space_group_name_H-M 'C 1 2/c 1'
_atom_sites_solution_hydrogens mixed
_audit_creation_method SHELXL-97
_cell_angle_alpha 90
_cell_angle_beta 105.003(4)
_cell_angle_gamma 90
_cell_formula_units_Z 8
_cell_length_a 24.434(2)
_cell_length_b 9.9080(7)
_cell_length_c 31.4640(10)
_cell_measurement_reflns_used 2294
_cell_measurement_temperature 180(2)
_cell_measurement_theta_max 17.280
_cell_measurement_theta_min 2.444
_cell_volume 7357.5(8)
_computing_cell_refinement 'Bruker SAINT'
_computing_data_collection 'Bruker APEX'
_computing_data_reduction 'Bruker SAINT, SADABS, XPREP'
_computing_molecular_graphics 'WINGX v2013.3 (Farrugia, 2013)'
_computing_publication_material 'WINGX v2013.3 (Farrugia, 2013)'
_computing_structure_refinement 'SHELXL-2013 (Sheldrick, 2013)'
_computing_structure_solution 'SHELXS-97 (Sheldrick, 1997)'
_diffrn_ambient_temperature 180(2)
_diffrn_measured_fraction_theta_full 0.947
_diffrn_measured_fraction_theta_max 0.971
_diffrn_measurement_device_type 'CCD area detector'
_diffrn_measurement_method 'omega and phi scans'
_diffrn_radiation_type MoK\a
_diffrn_radiation_wavelength 0.71073
_diffrn_reflns_av_R_equivalents 0.1315
_diffrn_reflns_av_unetI/netI 0.0000
_diffrn_reflns_Laue_measured_fraction_full 0.947
_diffrn_reflns_Laue_measured_fraction_max 0.971
_diffrn_reflns_limit_h_max 28
_diffrn_reflns_limit_h_min -28
_diffrn_reflns_limit_k_max 11
_diffrn_reflns_limit_k_min -11
_diffrn_reflns_limit_l_max 37
_diffrn_reflns_limit_l_min -37
_diffrn_reflns_number 35070
_diffrn_reflns_point_group_measured_fraction_full 0.947
_diffrn_reflns_point_group_measured_fraction_max 0.971
_diffrn_reflns_theta_full 25.242
_diffrn_reflns_theta_max 24.999
_diffrn_reflns_theta_min 2.229
_exptl_absorpt_coefficient_mu 1.711
_exptl_absorpt_correction_T_max 1.000
_exptl_absorpt_correction_T_min 0.549
_exptl_absorpt_correction_type multi-scan
_exptl_absorpt_process_details SADABS
_exptl_crystal_colour colourless
_exptl_crystal_density_diffrn 1.222
_exptl_crystal_description block
_exptl_crystal_F_000 2872
_exptl_crystal_size_max 0.270
_exptl_crystal_size_mid 0.180
_exptl_crystal_size_min 0.120
_refine_diff_density_max 0.671
_refine_diff_density_min -0.619
_refine_diff_density_rms 0.087
_refine_ls_extinction_method none
_refine_ls_goodness_of_fit_ref 0.994
_refine_ls_hydrogen_treatment mixed
_refine_ls_matrix_type full
_refine_ls_number_parameters 355
_refine_ls_number_reflns 6293
_refine_ls_number_restraints 2
_refine_ls_restrained_S_all 0.994
_refine_ls_R_factor_all 0.1411
_refine_ls_R_factor_gt 0.0767
_refine_ls_shift/su_max 0.001
_refine_ls_shift/su_mean 0.000
_refine_ls_structure_factor_coef Fsqd
_refine_ls_weighting_details 'w=1/[\s^2^(Fo^2^)+(0.0800P)^2^] where P=(Fo^2^+2Fc^2^)/3'
_refine_ls_weighting_scheme calc
_refine_ls_wR_factor_gt 0.1523
_refine_ls_wR_factor_ref 0.1747
_reflns_Friedel_coverage 0.000
_reflns_number_gt 3615
_reflns_number_total 6293
_reflns_threshold_expression 'I > 2\s(I)'
_cod_data_source_file c4dt00770k2.cif
_cod_data_source_block 3
_cod_depositor_comments 'Adding full bibliography for 7030826--7030828.cif.'
_cod_original_formula_sum 'C30.50 H53 N6 Si3 Y'
_cod_database_code 7030827
_shelx_space_group_comment
;
The symmetry employed for this shelxl refinement is uniquely defined
by the following loop, which should always be used as a source of
symmetry information in preference to the above space-group names.
They are only intended as comments.
;
_shelx_estimated_absorpt_t_min 0.655
_shelx_estimated_absorpt_t_max 0.821

loop_
_space_group_symop_operation_xyz
'x, y, z'
'-x, y, -z+1/2'
'x+1/2, y+1/2, z'
'-x+1/2, y+1/2, -z+1/2'
'-x, -y, -z'
'x, -y, z-1/2'
'-x+1/2, -y+1/2, -z'
'x+1/2, -y+1/2, z-1/2'

loop_
_atom_site_label
_atom_site_type_symbol
_atom_site_fract_x
_atom_site_fract_y
_atom_site_fract_z
_atom_site_U_iso_or_equiv
_atom_site_adp_type
_atom_site_occupancy
_atom_site_site_symmetry_order
_atom_site_calc_flag
_atom_site_refinement_flags_posn
_atom_site_refinement_flags_adp
Y1 Y 0.75662(3) 0.01173(6) 0.10924(2) 0.0348(2) Uani 1 1 d . .
Si1 Si 0.64109(8) 0.0064(2) 0.11645(6) 0.0477(5) Uani 1 1 d . .
Si2 Si 0.63772(9) -0.1565(2) 0.03367(7) 0.0566(6) Uani 1 1 d D .
HI2 H 0.676(2) -0.207(7) 0.007(2) 0.09(2) Uiso 1 1 d D .
Si3 Si 0.70607(9) 0.0886(2) 0.20727(7) 0.0588(6) Uani 1 1 d D .
HI3 H 0.700(2) -0.027(4) 0.2354(15) 0.046(17) Uiso 1 1 d D .
N1 N 0.8126(2) 0.2289(5) 0.12619(17) 0.0384(13) Uani 1 1 d . .
N2 N 0.8660(2) 0.2384(5) 0.12160(17) 0.0412(14) Uani 1 1 d . .
N3 N 0.7998(2) 0.0795(5) 0.04683(16) 0.0355(13) Uani 1 1 d . .
N4 N 0.8586(2) 0.1088(5) 0.05695(17) 0.0404(13) Uani 1 1 d . .
N5 N 0.6681(2) -0.0501(5) 0.07488(16) 0.0389(13) Uani 1 1 d . .
N6 N 0.7010(2) 0.0640(5) 0.15313(17) 0.0397(13) Uani 1 1 d . .
C1 C 0.8015(3) 0.3527(7) 0.1401(2) 0.0440(17) Uani 1 1 d . .
C2 C 0.8475(3) 0.4374(7) 0.1440(2) 0.0480(18) Uani 1 1 d . .
H2 H 0.8503 0.5288 0.1535 0.058 Uiso 1 1 calc R U
C3 C 0.8874(3) 0.3658(7) 0.1319(2) 0.0470(18) Uani 1 1 d . .
C4 C 0.7461(3) 0.3868(7) 0.1488(2) 0.054(2) Uani 1 1 d . .
H4A H 0.7323 0.4726 0.1345 0.080 Uiso 1 1 calc R U
H4B H 0.7509 0.3950 0.1806 0.080 Uiso 1 1 calc R U
H4C H 0.7186 0.3154 0.1371 0.080 Uiso 1 1 calc R U
C5 C 0.9466(3) 0.4050(8) 0.1298(3) 0.065(2) Uani 1 1 d . .
H5A H 0.9537 0.3694 0.1027 0.098 Uiso 1 1 calc R U
H5B H 0.9744 0.3673 0.1553 0.098 Uiso 1 1 calc R U
H5C H 0.9499 0.5035 0.1301 0.098 Uiso 1 1 calc R U
C6 C 0.8740(3) 0.1366(7) 0.0196(3) 0.054(2) Uani 1 1 d . .
C7 C 0.8267(3) 0.1206(7) -0.0148(2) 0.057(2) Uani 1 1 d . .
H7 H 0.8248 0.1305 -0.0451 0.069 Uiso 1 1 calc R U
C8 C 0.7810(3) 0.0866(7) 0.0034(2) 0.0452(17) Uani 1 1 d . .
C9 C 0.9311(3) 0.1762(9) 0.0182(3) 0.076(3) Uani 1 1 d . .
H9A H 0.9386 0.2688 0.0291 0.114 Uiso 1 1 calc R U
H9B H 0.9342 0.1715 -0.0122 0.114 Uiso 1 1 calc R U
H9C H 0.9588 0.1150 0.0366 0.114 Uiso 1 1 calc R U
C10 C 0.7217(3) 0.0594(8) -0.0192(2) 0.061(2) Uani 1 1 d . .
H10A H 0.6984 0.0662 0.0019 0.092 Uiso 1 1 calc R U
H10B H 0.7184 -0.0318 -0.0317 0.092 Uiso 1 1 calc R U
H10C H 0.7085 0.1253 -0.0428 0.092 Uiso 1 1 calc R U
C11 C 0.8914(3) 0.1315(6) 0.1014(2) 0.0398(16) Uani 1 1 d . .
H11 H 0.9283 0.1690 0.0987 0.048 Uiso 1 1 calc R U
C12 C 0.9075(3) 0.0060(7) 0.1329(2) 0.0522(18) Uani 1 1 d . .
H12 H 0.9164 0.0464 0.1631 0.063 Uiso 1 1 calc R U
C13 C 0.8588(3) -0.0889(7) 0.1323(2) 0.0413(17) Uani 1 1 d . .
C14 C 0.8380(3) -0.1077(7) 0.1686(2) 0.0469(18) Uani 1 1 d . .
H14 H 0.8511 -0.0646 0.1963 0.056 Uiso 1 1 calc R U
C15 C 0.7936(3) -0.2028(8) 0.1571(3) 0.060(2) Uani 1 1 d . .
H15 H 0.7717 -0.2338 0.1761 0.072 Uiso 1 1 calc R U
C16 C 0.7869(3) -0.2441(7) 0.1139(3) 0.055(2) Uani 1 1 d . .
H16 H 0.7595 -0.3061 0.0980 0.067 Uiso 1 1 calc R U
C17 C 0.8287(3) -0.1761(7) 0.0982(2) 0.0474(18) Uani 1 1 d . .
H17 H 0.8354 -0.1867 0.0700 0.057 Uiso 1 1 calc R U
C18 C 0.9631(3) -0.0652(7) 0.1313(2) 0.055(2) Uani 1 1 d . .
C19 C 0.9786(3) -0.1653(8) 0.1685(3) 0.081(3) Uani 1 1 d . .
H19A H 1.0156 -0.2055 0.1694 0.121 Uiso 1 1 calc R U
H19B H 0.9498 -0.2364 0.1640 0.121 Uiso 1 1 calc R U
H19C H 0.9806 -0.1190 0.1964 0.121 Uiso 1 1 calc R U
C20 C 0.9584(4) -0.1385(9) 0.0878(3) 0.085(3) Uani 1 1 d . .
H20A H 0.9482 -0.0739 0.0635 0.127 Uiso 1 1 calc R U
H20B H 0.9292 -0.2084 0.0839 0.127 Uiso 1 1 calc R U
H20C H 0.9949 -0.1804 0.0882 0.127 Uiso 1 1 calc R U
C21 C 1.0126(3) 0.0344(9) 0.1375(3) 0.085(3) Uani 1 1 d . .
H21A H 1.0148 0.0893 0.1637 0.128 Uiso 1 1 calc R U
H21B H 1.0066 0.0932 0.1116 0.128 Uiso 1 1 calc R U
H21C H 1.0481 -0.0158 0.1410 0.128 Uiso 1 1 calc R U
C22 C 0.6053(4) -0.1260(9) 0.1414(3) 0.084(3) Uani 1 1 d . .
H22A H 0.6306 -0.2039 0.1495 0.127 Uiso 1 1 calc R U
H22B H 0.5704 -0.1541 0.1201 0.127 Uiso 1 1 calc R U
H22C H 0.5962 -0.0898 0.1677 0.127 Uiso 1 1 calc R U
C23 C 0.5883(3) 0.1449(9) 0.0983(3) 0.087(3) Uani 1 1 d . .
H23A H 0.5755 0.1775 0.1235 0.130 Uiso 1 1 calc R U
H23B H 0.5557 0.1105 0.0757 0.130 Uiso 1 1 calc R U
H23C H 0.6059 0.2192 0.0861 0.130 Uiso 1 1 calc R U
C24 C 0.6071(4) -0.3150(9) 0.0502(3) 0.105(4) Uani 1 1 d . .
H24A H 0.6314 -0.3476 0.0782 0.157 Uiso 1 1 calc R U
H24B H 0.6048 -0.3840 0.0275 0.157 Uiso 1 1 calc R U
H24C H 0.5691 -0.2966 0.0537 0.157 Uiso 1 1 calc R U
C26 C 0.7791(3) 0.1352(8) 0.2388(3) 0.075(3) Uani 1 1 d . .
H26A H 0.8064 0.0739 0.2310 0.112 Uiso 1 1 calc R U
H26B H 0.7820 0.1282 0.2704 0.112 Uiso 1 1 calc R U
H26C H 0.7872 0.2281 0.2317 0.112 Uiso 1 1 calc R U
C25 C 0.5815(5) -0.0722(11) -0.0103(4) 0.135(5) Uani 1 1 d . .
H25A H 0.5652 0.0031 0.0025 0.202 Uiso 1 1 calc R U
H25B H 0.5517 -0.1376 -0.0230 0.202 Uiso 1 1 calc R U
H25C H 0.5982 -0.0381 -0.0333 0.202 Uiso 1 1 calc R U
C27 C 0.6552(3) 0.2228(10) 0.2167(3) 0.091(3) Uani 1 1 d . .
H27A H 0.6712 0.3124 0.2143 0.137 Uiso 1 1 calc R U
H27B H 0.6492 0.2117 0.2461 0.137 Uiso 1 1 calc R U
H27C H 0.6189 0.2137 0.1945 0.137 Uiso 1 1 calc R U

loop_
_atom_site_aniso_label
_atom_site_aniso_U_11
_atom_site_aniso_U_22
_atom_site_aniso_U_33
_atom_site_aniso_U_23
_atom_site_aniso_U_13
_atom_site_aniso_U_12
Y1 0.0382(4) 0.0316(4) 0.0335(3) 0.0017(3) 0.0072(3) 0.0060(3)
Si1 0.0391(10) 0.0612(13) 0.0425(11) -0.0100(11) 0.0100(9) 0.0015(10)
Si2 0.0537(13) 0.0558(13) 0.0543(14) -0.0178(11) 0.0030(11) -0.0004(11)
Si3 0.0653(15) 0.0732(16) 0.0383(13) -0.0070(11) 0.0141(11) 0.0065(12)
N1 0.037(3) 0.041(3) 0.036(3) 0.008(3) 0.006(3) 0.007(3)
N2 0.035(3) 0.044(3) 0.044(4) -0.004(3) 0.009(3) 0.005(3)
N3 0.038(3) 0.041(3) 0.029(3) 0.003(2) 0.011(3) 0.009(3)
N4 0.049(4) 0.039(3) 0.035(3) 0.002(3) 0.014(3) 0.007(3)
N5 0.038(3) 0.046(3) 0.032(3) -0.003(2) 0.008(3) 0.003(2)
N6 0.041(3) 0.041(3) 0.033(3) -0.007(2) 0.000(3) -0.003(3)
C1 0.055(5) 0.039(4) 0.033(4) 0.001(3) 0.000(3) 0.009(4)
C2 0.062(5) 0.034(4) 0.046(5) -0.002(3) 0.010(4) -0.005(4)
C3 0.044(4) 0.047(4) 0.041(4) -0.001(3) -0.004(4) -0.011(4)
C4 0.057(5) 0.044(4) 0.058(5) 0.002(4) 0.013(4) 0.009(4)
C5 0.058(5) 0.062(5) 0.075(6) 0.002(4) 0.016(4) -0.015(4)
C6 0.058(5) 0.049(5) 0.061(5) -0.001(4) 0.029(5) 0.001(4)
C7 0.069(5) 0.073(5) 0.031(4) 0.001(4) 0.015(4) 0.012(4)
C8 0.059(5) 0.050(4) 0.026(4) -0.001(3) 0.010(4) 0.009(4)
C9 0.087(6) 0.083(6) 0.071(6) 0.004(5) 0.043(5) 0.009(5)
C10 0.069(6) 0.073(5) 0.032(4) 0.013(4) -0.004(4) 0.005(4)
C11 0.043(4) 0.040(4) 0.036(4) 0.003(3) 0.011(3) 0.004(3)
C12 0.051(4) 0.046(4) 0.055(4) 0.015(4) 0.006(4) 0.006(4)
C13 0.044(4) 0.043(4) 0.039(4) 0.012(3) 0.014(4) 0.017(3)
C14 0.055(5) 0.039(4) 0.042(4) 0.009(3) 0.002(4) 0.010(4)
C15 0.060(5) 0.050(5) 0.073(6) 0.027(4) 0.024(5) 0.026(4)
C16 0.050(5) 0.037(4) 0.069(6) 0.004(4) -0.004(4) 0.007(4)
C17 0.052(5) 0.044(4) 0.046(5) 0.004(4) 0.013(4) 0.023(4)
C18 0.049(5) 0.049(4) 0.057(5) -0.002(4) 0.000(4) 0.024(4)
C19 0.062(5) 0.069(6) 0.106(8) 0.029(5) 0.010(5) 0.017(5)
C20 0.072(6) 0.079(6) 0.102(8) -0.002(5) 0.020(5) 0.033(5)
C21 0.041(5) 0.095(7) 0.120(8) 0.009(6) 0.023(5) 0.018(5)
C22 0.087(6) 0.104(7) 0.069(6) -0.023(5) 0.032(5) -0.044(6)
C23 0.065(6) 0.125(8) 0.066(6) -0.020(5) 0.010(5) 0.042(6)
C24 0.131(9) 0.085(7) 0.107(8) -0.038(6) 0.048(7) -0.040(7)
C26 0.077(6) 0.077(6) 0.063(6) -0.019(5) 0.002(5) 0.010(5)
C25 0.134(10) 0.114(9) 0.107(9) -0.053(7) -0.059(8) 0.038(8)
C27 0.061(5) 0.155(9) 0.061(6) -0.046(6) 0.020(5) 0.027(6)

loop_
_atom_type_symbol
_atom_type_description
_atom_type_scat_dispersion_real
_atom_type_scat_dispersion_imag
_atom_type_scat_source
C C 0.0033 0.0016 'International Tables Vol C Tables 4.2.6.8 and 6.1.1.4'
H H 0.0000 0.0000 'International Tables Vol C Tables 4.2.6.8 and 6.1.1.4'
N N 0.0061 0.0033 'International Tables Vol C Tables 4.2.6.8 and 6.1.1.4'
Si Si 0.0817 0.0704 'International Tables Vol C Tables 4.2.6.8 and 6.1.1.4'
Y Y -2.7962 3.5667 'International Tables Vol C Tables 4.2.6.8 and 6.1.1.4'

loop_
_geom_angle_atom_site_label_1
_geom_angle_atom_site_label_2
_geom_angle_atom_site_label_3
_geom_angle
N6 Y1 N5 72.30(18)
N6 Y1 N1 93.15(18)
N5 Y1 N1 137.43(17)
N6 Y1 N3 148.69(17)
N5 Y1 N3 103.93(18)
N1 Y1 N3 68.23(17)
N6 Y1 C13 127.43(19)
N5 Y1 C13 139.9(2)
N1 Y1 C13 80.78(19)
N3 Y1 C13 75.97(18)
N6 Y1 C15 90.4(2)
N5 Y1 C15 101.6(2)
N1 Y1 C15 118.7(2)
N3 Y1 C15 120.4(2)
C13 Y1 C15 50.9(2)
N6 Y1 C14 97.7(2)
N5 Y1 C14 132.7(2)
N1 Y1 C14 87.98(19)
N3 Y1 C14 106.2(2)
C13 Y1 C14 30.5(2)
C15 Y1 C14 31.1(2)
N6 Y1 C16 113.3(2)
N5 Y1 C16 89.2(2)
N1 Y1 C16 132.6(2)
N3 Y1 C16 97.5(2)
C13 Y1 C16 51.9(2)
C15 Y1 C16 30.6(2)
C14 Y1 C16 51.5(2)
N6 Y1 C17 140.9(2)
N5 Y1 C17 109.7(2)
N1 Y1 C17 106.5(2)
N3 Y1 C17 70.3(2)
C13 Y1 C17 31.4(2)
C15 Y1 C17 50.5(2)
C14 Y1 C17 50.9(2)
C16 Y1 C17 31.1(2)
N6 Y1 Si1 36.22(13)
N5 Y1 Si1 36.08(13)
N1 Y1 Si1 119.00(13)
N3 Y1 Si1 132.29(12)
C13 Y1 Si1 148.70(15)
C15 Y1 Si1 97.94(17)
C14 Y1 Si1 120.67(17)
C16 Y1 Si1 104.11(18)
C17 Y1 Si1 133.94(17)
N5 Si1 N6 101.1(3)
N5 Si1 C22 114.2(3)
N6 Si1 C22 111.4(3)
N5 Si1 C23 112.3(3)
N6 Si1 C23 111.4(3)
C22 Si1 C23 106.5(4)
N5 Si1 Y1 50.62(17)
N6 Si1 Y1 50.51(18)
C22 Si1 Y1 128.4(3)
C23 Si1 Y1 125.0(3)
N5 Si2 C24 116.0(4)
N5 Si2 C25 112.4(4)
C24 Si2 C25 108.1(5)
N6 Si3 C26 112.5(3)
N6 Si3 C27 112.2(3)
C26 Si3 C27 108.6(4)
N2 N1 C1 104.6(5)
N2 N1 Y1 121.4(4)
C1 N1 Y1 134.0(5)
N1 N2 C3 111.0(5)
N1 N2 C11 121.9(5)
C3 N2 C11 126.5(6)
C8 N3 N4 106.3(5)
C8 N3 Y1 134.9(5)
N4 N3 Y1 118.6(3)
C6 N4 N3 109.9(5)
C6 N4 C11 127.2(6)
N3 N4 C11 121.7(5)
Si2 N5 Si1 127.8(3)
Si2 N5 Y1 136.1(3)
Si1 N5 Y1 93.3(2)
Si3 N6 Si1 123.6(3)
Si3 N6 Y1 139.2(3)
Si1 N6 Y1 93.3(2)
N1 C1 C2 110.6(6)
N1 C1 C4 122.4(6)
C2 C1 C4 127.0(6)
C3 C2 C1 106.7(6)
C2 C3 N2 107.1(6)
C2 C3 C5 130.5(7)
N2 C3 C5 122.3(7)
N4 C6 C7 107.1(6)
N4 C6 C9 124.4(7)
C7 C6 C9 128.5(7)
C6 C7 C8 107.5(7)
N3 C8 C7 109.2(6)
N3 C8 C10 121.7(6)
C7 C8 C10 129.2(6)
N4 C11 N2 110.2(5)
N4 C11 C12 118.3(5)
N2 C11 C12 111.5(5)
C13 C12 C18 114.3(6)
C13 C12 C11 114.4(5)
C18 C12 C11 114.7(6)
C14 C13 C17 108.1(6)
C14 C13 C12 122.1(7)
C17 C13 C12 129.7(6)
C14 C13 Y1 75.5(4)
C17 C13 Y1 75.6(4)
C12 C13 Y1 117.4(4)
C13 C14 C15 107.6(7)
C13 C14 Y1 74.0(4)
C15 C14 Y1 74.3(4)
C16 C15 C14 109.6(7)
C16 C15 Y1 75.0(4)
C14 C15 Y1 74.6(4)
C15 C16 C17 106.7(7)
C15 C16 Y1 74.4(4)
C17 C16 Y1 74.9(4)
C16 C17 C13 107.8(7)
C16 C17 Y1 74.0(4)
C13 C17 Y1 72.9(4)
C19 C18 C20 109.2(7)
C19 C18 C21 107.0(7)
C20 C18 C21 107.1(7)
C19 C18 C12 108.7(7)
C20 C18 C12 112.7(6)
C21 C18 C12 111.9(6)

loop_
_geom_bond_atom_site_label_1
_geom_bond_atom_site_label_2
_geom_bond_distance
Y1 N6 2.234(5)
Y1 N5 2.238(5)
Y1 N1 2.532(5)
Y1 N3 2.548(5)
Y1 C13 2.610(6)
Y1 C15 2.626(7)
Y1 C14 2.630(6)
Y1 C16 2.634(7)
Y1 C17 2.645(6)
Y1 Si1 2.8905(19)
Si1 N5 1.705(5)
Si1 N6 1.711(5)
Si1 C22 1.859(8)
Si1 C23 1.870(8)
Si2 N5 1.687(5)
Si2 C24 1.871(9)
Si2 C25 1.874(9)
Si3 N6 1.693(5)
Si3 C26 1.861(8)
Si3 C27 1.895(8)
N1 N2 1.352(7)
N1 C1 1.353(8)
N2 C3 1.372(8)
N2 C11 1.454(8)
N3 C8 1.326(8)
N3 N4 1.420(7)
N4 C6 1.351(8)
N4 C11 1.439(8)
C1 C2 1.384(9)
C1 C4 1.487(9)
C2 C3 1.338(9)
C3 C5 1.516(9)
C6 C7 1.373(10)
C6 C9 1.461(10)
C7 C8 1.420(10)
C8 C10 1.464(9)
C11 C12 1.575(9)
C12 C13 1.513(9)
C12 C18 1.544(10)
C13 C14 1.379(9)
C13 C17 1.424(9)
C14 C15 1.411(10)
C15 C16 1.388(10)
C16 C17 1.415(10)
C18 C19 1.508(10)
C18 C20 1.525(11)
C18 C21 1.533(11)

loop_
_platon_squeeze_void_nr
_platon_squeeze_void_average_x
_platon_squeeze_void_average_y
_platon_squeeze_void_average_z
_platon_squeeze_void_volume
_platon_squeeze_void_count_electrons
_platon_squeeze_void_content
1 0.500 -0.166 0.250 217 58 ' '
2 0.000 0.334 0.250 217 58 ' '
3 0.500 0.165 0.750 217 57 ' '
4 0.000 -0.335 0.750 217 57 ' '
5 0.150 0.042 0.167 7 1 ' '
6 0.850 0.042 0.333 7 1 ' '
7 0.650 0.458 0.667 7 1 ' '
8 0.350 0.458 0.833 7 1 ' '
9 0.650 0.542 0.167 7 1 ' '
10 0.350 0.542 0.333 7 1 ' '
11 0.150 0.958 0.667 7 1 ' '
12 0.850 0.958 0.833 7 1 ' '
